data_7041149
loop_
_publ_author_name
'Ghosh, Abhijit'
'Adhikari, Sangita'
'Ta, Sabyasachi'
'Banik, Avishek'
'Dangar, Tushar Kanti'
'Mukhopadhyay, Subhra Kanti'
'Matalobos, Jes\'us Sanmart\'in'
'Brand\~ao, Paula'
'F\'elix, V\'itor'
'Das, Debasis'

_publ_section_title
;
 Tuning of azine derivatives for selective recognition of Ag(+) with the
 in vitro tracking of endophytic bacteria in rice root tissue.
;
_journal_issue 48
_journal_name_full 'Dalton transactions (Cambridge, England : 2003)'
_journal_page_first 19491
_journal_page_last 19499
_journal_paper_doi 10.1039/c6dt03117j
_journal_volume 45
_journal_year 2016
_chemical_formula_moiety 'C20 H19 N3 O'
_chemical_formula_sum 'C20 H19 N3 O'
_chemical_formula_weight 317.38
_space_group_crystal_system monoclinic
_space_group_IT_number 14
_space_group_name_Hall '-P 2ybc'
_space_group_name_H-M_alt 'P 1 21/c 1'
_symmetry_space_group_name_Hall '-P 2ybc'
_symmetry_space_group_name_H-M 'P 1 21/c 1'
_atom_sites_solution_hydrogens mixed
_audit_creation_method SHELXL-2016/4
_audit_update_record
;
2016-11-03 deposited with the CCDC.
2016-11-09 downloaded from the CCDC.
;
_cell_angle_alpha 90
_cell_angle_beta 107.356(4)
_cell_angle_gamma 90
_cell_formula_units_Z 4
_cell_length_a 14.6785(9)
_cell_length_b 6.2745(4)
_cell_length_c 19.1494(12)
_cell_measurement_reflns_used 2115
_cell_measurement_temperature 296(2)
_cell_measurement_theta_max 20.21
_cell_measurement_theta_min 2.23
_cell_volume 1683.36(19)
_computing_cell_refinement 'Bruker SAINT'
_computing_data_collection 'Bruker APEX2'
_computing_data_reduction 'Bruker SAINT'
_computing_molecular_graphics 'Mercury CSD 2.0 (C. F. Macrae, et al J. Appl. Cryst., 41, 466-470, 2008)'
_computing_publication_material 'SHELXL-2016/4 (Sheldrick, 2016)'
_computing_structure_refinement 'SHELXL-2016/4 (Sheldrick, 2016)'
_computing_structure_solution 'SHELXS 2013/1 (Sheldrick, 2008)'
_diffrn_ambient_temperature 296(2)
_diffrn_measured_fraction_theta_full 0.997
_diffrn_measured_fraction_theta_max 0.997
_diffrn_measurement_device_type 'Bruker Kappa APEXII CCD'
_diffrn_measurement_method 'phi and omega scans'
_diffrn_radiation_type MoK\a
_diffrn_radiation_wavelength 0.71073
_diffrn_reflns_av_R_equivalents 0.0666
_diffrn_reflns_av_unetI/netI 0.0402
_diffrn_reflns_Laue_measured_fraction_full 0.997
_diffrn_reflns_Laue_measured_fraction_max 0.997
_diffrn_reflns_limit_h_max 17
_diffrn_reflns_limit_h_min -17
_diffrn_reflns_limit_k_max 7
_diffrn_reflns_limit_k_min -7
_diffrn_reflns_limit_l_max 22
_diffrn_reflns_limit_l_min -22
_diffrn_reflns_number 21778
_diffrn_reflns_point_group_measured_fraction_full 0.997
_diffrn_reflns_point_group_measured_fraction_max 0.997
_diffrn_reflns_theta_full 24.782
_diffrn_reflns_theta_max 24.782
_diffrn_reflns_theta_min 2.229
_exptl_absorpt_coefficient_mu 0.079
_exptl_absorpt_correction_type none
_exptl_crystal_colour orange
_exptl_crystal_density_diffrn 1.252
_exptl_crystal_description rectangular
_exptl_crystal_F_000 672
_refine_diff_density_max 0.164
_refine_diff_density_min -0.154
_refine_diff_density_rms 0.035
_refine_ls_extinction_coef 0.010(3)
_refine_ls_extinction_expression Fc^*^=kFc[1+0.001xFc^2^\l^3^/sin(2\q)]^-1/4^
_refine_ls_extinction_method 'SHELXL-2016/4 (Sheldrick 2016)'
_refine_ls_goodness_of_fit_ref 0.997
_refine_ls_hydrogen_treatment mixed
_refine_ls_matrix_type full
_refine_ls_number_parameters 224
_refine_ls_number_reflns 2890
_refine_ls_number_restraints 0
_refine_ls_restrained_S_all 0.997
_refine_ls_R_factor_all 0.0963
_refine_ls_R_factor_gt 0.0504
_refine_ls_shift/su_max 0.000
_refine_ls_shift/su_mean 0.000
_refine_ls_structure_factor_coef Fsqd
_refine_ls_weighting_details 'w=1/[\s^2^(Fo^2^)+(0.0920P)^2^] where P=(Fo^2^+2Fc^2^)/3'
_refine_ls_weighting_scheme calc
_refine_ls_wR_factor_gt 0.1349
_refine_ls_wR_factor_ref 0.1645
_reflns_Friedel_coverage 0.000
_reflns_number_gt 1650
_reflns_number_total 2890
_reflns_threshold_expression 'I > 2\s(I)'
_cod_data_source_file c6dt03117j2.cif
_cod_data_source_block compound_A10a
_cod_depositor_comments 'Adding full bibliography for 7041149--7041154.cif.'
_cod_database_code 7041149
_shelx_shelxl_version_number 2016/4
_shelx_space_group_comment
;
The symmetry employed for this shelxl refinement is uniquely defined
by the following loop, which should always be used as a source of
symmetry information in preference to the above space-group names.
They are only intended as comments.
;

loop_
_space_group_symop_operation_xyz
'x, y, z'
'-x, y+1/2, -z+1/2'
'-x, -y, -z'
'x, -y-1/2, z-1/2'

loop_
_atom_site_label
_atom_site_type_symbol
_atom_site_fract_x
_atom_site_fract_y
_atom_site_fract_z
_atom_site_U_iso_or_equiv
_atom_site_adp_type
_atom_site_occupancy
_atom_site_site_symmetry_order
_atom_site_calc_flag
_atom_site_refinement_flags_posn
_atom_site_refinement_flags_adp
O121 O 0.80326(12) 1.0362(3) 0.35001(10) 0.0780(5) Uani 1 1 d . .
H121 H 0.7995(17) 0.919(4) 0.3844(14) 0.094(8) Uiso 1 1 d . .
N1 N 0.90869(14) -0.2272(3) 0.66959(11) 0.0717(6) Uani 1 1 d . .
N2 N 0.74905(13) 0.6252(3) 0.48370(10) 0.0603(5) Uani 1 1 d . .
N3 N 0.74649(13) 0.7979(3) 0.43642(10) 0.0599(5) Uani 1 1 d . .
C1 C 0.8433(2) -0.3128(4) 0.70532(16) 0.0937(9) Uani 1 1 d . .
H1A H 0.835375 -0.212700 0.740988 0.141 Uiso 1 1 calc R U
H1B H 0.868127 -0.444200 0.729138 0.141 Uiso 1 1 calc R U
H1C H 0.782645 -0.338609 0.669672 0.141 Uiso 1 1 calc R U
C2 C 0.99742(19) -0.3418(4) 0.67996(15) 0.0869(9) Uani 1 1 d . .
H2A H 0.999573 -0.398760 0.633946 0.130 Uiso 1 1 calc R U
H2B H 1.001309 -0.456287 0.713998 0.130 Uiso 1 1 calc R U
H2C H 1.050179 -0.246426 0.698806 0.130 Uiso 1 1 calc R U
C3 C 0.88666(16) -0.0509(3) 0.62588(12) 0.0563(6) Uani 1 1 d . .
C4 C 0.80021(16) 0.0598(3) 0.61523(12) 0.0618(6) Uani 1 1 d . .
H4 H 0.756372 0.011678 0.638096 0.074 Uiso 1 1 calc R U
C5 C 0.77949(16) 0.2385(3) 0.57141(12) 0.0597(6) Uani 1 1 d . .
H5 H 0.722082 0.309144 0.565965 0.072 Uiso 1 1 calc R U
C6 C 0.84158(15) 0.3164(3) 0.53514(11) 0.0533(6) Uani 1 1 d . .
C7 C 0.92632(16) 0.2050(3) 0.54518(13) 0.0634(6) Uani 1 1 d . .
H7 H 0.969069 0.251750 0.521113 0.076 Uiso 1 1 calc R U
C8 C 0.94935(17) 0.0281(3) 0.58934(13) 0.0654(7) Uani 1 1 d . .
H8 H 1.007372 -0.040087 0.595064 0.079 Uiso 1 1 calc R U
C9 C 0.82121(16) 0.5052(3) 0.48981(11) 0.0592(6) Uani 1 1 d . .
H9 H 0.863100 0.541261 0.463608 0.071 Uiso 1 1 calc R U
C10 C 0.67481(16) 0.9227(3) 0.42911(12) 0.0552(6) Uani 1 1 d . .
H10 H 0.630411 0.891157 0.453549 0.066 Uiso 1 1 calc R U
C11 C 0.66162(15) 1.1120(3) 0.38351(11) 0.0515(6) Uani 1 1 d . .
C12 C 0.72667(16) 1.1598(3) 0.34610(12) 0.0568(6) Uani 1 1 d . .
C13 C 0.71598(17) 1.3442(3) 0.30238(12) 0.0650(6) Uani 1 1 d . .
H13 H 0.760123 1.373289 0.277471 0.078 Uiso 1 1 calc R U
C14 C 0.64232(16) 1.4792(3) 0.29625(12) 0.0631(6) Uani 1 1 d . .
H14 H 0.636375 1.599832 0.267000 0.076 Uiso 1 1 calc R U
C15 C 0.57406(15) 1.4403(3) 0.33358(11) 0.0561(6) Uani 1 1 d . .
C16 C 0.49763(18) 1.5820(4) 0.32750(14) 0.0752(7) Uani 1 1 d . .
H16 H 0.492366 1.703421 0.298717 0.090 Uiso 1 1 calc R U
C17 C 0.4316(2) 1.5451(5) 0.36273(16) 0.0946(9) Uani 1 1 d . .
H17 H 0.381344 1.639881 0.357920 0.114 Uiso 1 1 calc R U
C18 C 0.4397(2) 1.3633(5) 0.40633(16) 0.0957(9) Uani 1 1 d . .
H18 H 0.394687 1.337959 0.430714 0.115 Uiso 1 1 calc R U
C19 C 0.51280(17) 1.2226(4) 0.41364(14) 0.0760(7) Uani 1 1 d . .
H19 H 0.516762 1.103429 0.443268 0.091 Uiso 1 1 calc R U
C20 C 0.58273(15) 1.2534(3) 0.37729(11) 0.0536(6) Uani 1 1 d . .

loop_
_atom_site_aniso_label
_atom_site_aniso_U_11
_atom_site_aniso_U_22
_atom_site_aniso_U_33
_atom_site_aniso_U_23
_atom_site_aniso_U_13
_atom_site_aniso_U_12
O121 0.0795(12) 0.0754(11) 0.0899(13) 0.0143(10) 0.0419(10) 0.0159(9)
N1 0.0835(15) 0.0605(12) 0.0701(14) 0.0160(10) 0.0215(11) 0.0109(11)
N2 0.0743(13) 0.0452(10) 0.0607(12) 0.0026(9) 0.0187(10) 0.0029(9)
N3 0.0738(13) 0.0440(9) 0.0615(12) 0.0014(9) 0.0197(10) 0.0009(9)
C1 0.121(2) 0.0671(16) 0.098(2) 0.0197(15) 0.0389(18) 0.0051(16)
C2 0.096(2) 0.0657(16) 0.088(2) 0.0087(14) 0.0109(16) 0.0169(14)
C3 0.0692(15) 0.0456(11) 0.0494(13) -0.0027(10) 0.0104(11) 0.0037(11)
C4 0.0728(15) 0.0577(13) 0.0594(15) 0.0020(11) 0.0266(12) 0.0037(12)
C5 0.0607(14) 0.0578(13) 0.0602(15) -0.0015(11) 0.0174(12) 0.0109(11)
C6 0.0599(13) 0.0450(11) 0.0535(13) -0.0030(10) 0.0145(11) 0.0022(10)
C7 0.0648(15) 0.0595(13) 0.0693(16) 0.0027(12) 0.0250(12) 0.0019(11)
C8 0.0628(14) 0.0582(14) 0.0729(16) 0.0023(12) 0.0164(12) 0.0108(11)
C9 0.0667(14) 0.0496(12) 0.0610(15) -0.0044(11) 0.0186(12) -0.0027(12)
C10 0.0625(14) 0.0510(12) 0.0534(14) -0.0018(10) 0.0191(11) -0.0019(11)
C11 0.0584(13) 0.0467(11) 0.0473(13) -0.0005(10) 0.0123(11) -0.0017(10)
C12 0.0597(14) 0.0563(13) 0.0544(14) -0.0010(11) 0.0168(11) 0.0025(11)
C13 0.0701(15) 0.0663(14) 0.0620(15) 0.0095(12) 0.0247(12) -0.0044(12)
C14 0.0730(15) 0.0538(13) 0.0582(15) 0.0103(11) 0.0129(12) -0.0033(12)
C15 0.0605(13) 0.0546(13) 0.0507(13) 0.0040(10) 0.0128(11) -0.0021(11)
C16 0.0784(17) 0.0678(15) 0.0761(18) 0.0166(13) 0.0178(15) 0.0164(13)
C17 0.0841(19) 0.103(2) 0.104(2) 0.0304(18) 0.0392(17) 0.0374(17)
C18 0.0855(19) 0.108(2) 0.108(2) 0.0375(19) 0.0506(17) 0.0293(17)
C19 0.0773(17) 0.0802(17) 0.0772(17) 0.0250(14) 0.0332(14) 0.0145(14)
C20 0.0562(13) 0.0518(12) 0.0508(13) 0.0011(10) 0.0130(11) -0.0010(10)

loop_
_atom_type_symbol
_atom_type_description
_atom_type_scat_dispersion_real
_atom_type_scat_dispersion_imag
_atom_type_scat_source
C C 0.0033 0.0016 'International Tables Vol C Tables 4.2.6.8 and 6.1.1.4'
H H 0.0000 0.0000 'International Tables Vol C Tables 4.2.6.8 and 6.1.1.4'
N N 0.0061 0.0033 'International Tables Vol C Tables 4.2.6.8 and 6.1.1.4'
O O 0.0106 0.0060 'International Tables Vol C Tables 4.2.6.8 and 6.1.1.4'

loop_
_geom_angle_atom_site_label_1
_geom_angle_atom_site_label_2
_geom_angle_atom_site_label_3
_geom_angle
C12 O121 H121 104.5(14)
C3 N1 C1 121.6(2)
C3 N1 C2 121.6(2)
C1 N1 C2 116.73(19)
C9 N2 N3 112.07(19)
C10 N3 N2 113.81(18)
N1 C1 H1A 109.5
N1 C1 H1B 109.5
H1A C1 H1B 109.5
N1 C1 H1C 109.5
H1A C1 H1C 109.5
H1B C1 H1C 109.5
N1 C2 H2A 109.5
N1 C2 H2B 109.5
H2A C2 H2B 109.5
N1 C2 H2C 109.5
H2A C2 H2C 109.5
H2B C2 H2C 109.5
N1 C3 C8 121.4(2)
N1 C3 C4 121.8(2)
C8 C3 C4 116.8(2)
C5 C4 C3 121.0(2)
C5 C4 H4 119.5
C3 C4 H4 119.5
C4 C5 C6 122.1(2)
C4 C5 H5 118.9
C6 C5 H5 118.9
C5 C6 C7 116.6(2)
C5 C6 C9 122.7(2)
C7 C6 C9 120.8(2)
C8 C7 C6 122.5(2)
C8 C7 H7 118.8
C6 C7 H7 118.8
C7 C8 C3 121.0(2)
C7 C8 H8 119.5
C3 C8 H8 119.5
N2 C9 C6 123.7(2)
N2 C9 H9 118.1
C6 C9 H9 118.1
N3 C10 C11 121.4(2)
N3 C10 H10 119.3
C11 C10 H10 119.3
C12 C11 C20 119.09(18)
C12 C11 C10 119.92(19)
C20 C11 C10 121.0(2)
O121 C12 C11 122.52(19)
O121 C12 C13 116.6(2)
C11 C12 C13 120.9(2)
C14 C13 C12 120.7(2)
C14 C13 H13 119.6
C12 C13 H13 119.6
C13 C14 C15 121.1(2)
C13 C14 H14 119.4
C15 C14 H14 119.4
C16 C15 C14 121.0(2)
C16 C15 C20 119.8(2)
C14 C15 C20 119.1(2)
C17 C16 C15 121.4(2)
C17 C16 H16 119.3
C15 C16 H16 119.3
C16 C17 C18 119.3(2)
C16 C17 H17 120.3
C18 C17 H17 120.3
C19 C18 C17 121.0(3)
C19 C18 H18 119.5
C17 C18 H18 119.5
C18 C19 C20 121.7(2)
C18 C19 H19 119.2
C20 C19 H19 119.2
C19 C20 C15 116.78(19)
C19 C20 C11 124.11(19)
C15 C20 C11 119.08(19)

loop_
_geom_bond_atom_site_label_1
_geom_bond_atom_site_label_2
_geom_bond_distance
O121 C12 1.349(2)
O121 H121 1.00(3)
N1 C3 1.367(3)
N1 C1 1.439(3)
N1 C2 1.449(3)
N2 C9 1.276(2)
N2 N3 1.405(2)
N3 C10 1.286(2)
C1 H1A 0.9600
C1 H1B 0.9600
C1 H1C 0.9600
C2 H2A 0.9600
C2 H2B 0.9600
C2 H2C 0.9600
C3 C8 1.402(3)
C3 C4 1.407(3)
C4 C5 1.379(3)
C4 H4 0.9300
C5 C6 1.389(3)
C5 H5 0.9300
C6 C7 1.390(3)
C6 C9 1.446(3)
C7 C8 1.375(3)
C7 H7 0.9300
C8 H8 0.9300
C9 H9 0.9300
C10 C11 1.452(3)
C10 H10 0.9300
C11 C12 1.387(3)
C11 C20 1.435(3)
C12 C13 1.409(3)
C13 C14 1.351(3)
C13 H13 0.9300
C14 C15 1.415(3)
C14 H14 0.9300
C15 C16 1.409(3)
C15 C20 1.424(3)
C16 C17 1.356(3)
C16 H16 0.9300
C17 C18 1.397(4)
C17 H17 0.9300
C18 C19 1.364(3)
C18 H18 0.9300
C19 C20 1.415(3)
C19 H19 0.9300

loop_
_geom_torsion_atom_site_label_1
_geom_torsion_atom_site_label_2
_geom_torsion_atom_site_label_3
_geom_torsion_atom_site_label_4
_geom_torsion
C9 N2 N3 C10 -179.80(18)
C1 N1 C3 C8 -178.0(2)
C2 N1 C3 C8 -0.4(3)
C1 N1 C3 C4 1.9(3)
C2 N1 C3 C4 179.5(2)
N1 C3 C4 C5 179.45(19)
C8 C3 C4 C5 -0.7(3)
C3 C4 C5 C6 0.8(3)
C4 C5 C6 C7 0.0(3)
C4 C5 C6 C9 -179.18(19)
C5 C6 C7 C8 -0.9(3)
C9 C6 C7 C8 178.27(19)
C6 C7 C8 C3 1.0(3)
N1 C3 C8 C7 179.65(19)
C4 C3 C8 C7 -0.2(3)
N3 N2 C9 C6 179.82(16)
C5 C6 C9 N2 5.7(3)
C7 C6 C9 N2 -173.42(19)
N2 N3 C10 C11 178.72(16)
N3 C10 C11 C12 0.7(3)
N3 C10 C11 C20 -178.31(18)
C20 C11 C12 O121 179.12(18)
C10 C11 C12 O121 0.1(3)
C20 C11 C12 C13 -0.1(3)
C10 C11 C12 C13 -179.11(18)
O121 C12 C13 C14 -178.88(19)
C11 C12 C13 C14 0.4(3)
C12 C13 C14 C15 0.2(3)
C13 C14 C15 C16 179.6(2)
C13 C14 C15 C20 -1.1(3)
C14 C15 C16 C17 179.6(2)
C20 C15 C16 C17 0.2(4)
C15 C16 C17 C18 0.4(4)
C16 C17 C18 C19 -0.3(5)
C17 C18 C19 C20 -0.4(4)
C18 C19 C20 C15 1.0(4)
C18 C19 C20 C11 179.3(2)
C16 C15 C20 C19 -0.9(3)
C14 C15 C20 C19 179.8(2)
C16 C15 C20 C11 -179.32(19)
C14 C15 C20 C11 1.3(3)
C12 C11 C20 C19 -179.1(2)
C10 C11 C20 C19 -0.1(3)
C12 C11 C20 C15 -0.8(3)
C10 C11 C20 C15 178.26(17)
